data_7108779
loop_
_publ_author_name
'Song-De Han'
'Wei-Chao Song'
'Jiong-Peng Zhao'
'Qian Yang'
'Sui-Jun Liu'
'Yue Li'
'Xian-He Bu'

_publ_section_title
;
 Synthesis and ferrimagnetic properties of an unprecedented polynuclear
 cobalt complex composed of [Co24] macrocycles
;
_journal_issue 9
_journal_name_full 'Chemical communications (Cambridge, England)'
_journal_page_first 871
_journal_page_last 873
_journal_paper_doi 10.1039/c2cc37593a
_journal_volume 49
_journal_year 2013
_chemical_formula_sum 'C40 H91 Co10 N12 Na O56'
_chemical_formula_weight 2248.54
_chemical_name_systematic
;
?
;
_space_group_IT_number 166
_symmetry_cell_setting trigonal
_symmetry_space_group_name_Hall '-R 3 2"'
_symmetry_space_group_name_H-M 'R -3 m :H'
_atom_sites_solution_hydrogens geom
_atom_sites_solution_primary direct
_atom_sites_solution_secondary difmap
_audit_creation_method SHELXL-97
_cell_angle_alpha 90.00
_cell_angle_beta 90.00
_cell_angle_gamma 120.00
_cell_formula_units_Z 3
_cell_length_a 12.9495(13)
_cell_length_b 12.9495(13)
_cell_length_c 39.924(9)
_cell_measurement_reflns_used 6438
_cell_measurement_temperature 113
_cell_measurement_theta_max 27.9
_cell_measurement_theta_min 1.9
_cell_volume 5797.9(15)
_computing_structure_refinement 'SHELXL-97 (Sheldrick, 1997)'
_computing_structure_solution 'SHELXS-97 (Sheldrick, 1990)'
_diffrn_ambient_temperature 113
_diffrn_detector CCD
_diffrn_measured_fraction_theta_full 0.992
_diffrn_measured_fraction_theta_max 0.992
_diffrn_measurement_device
;
AFC10: Fixed Chi 2 circle
;
_diffrn_measurement_device_type
;
Rigaku Saturn724+ (2x2 bin mode)
;
_diffrn_measurement_specimen_support Fiber
_diffrn_radiation_monochromator Multilayer
_diffrn_radiation_type 'Mo K\a'
_diffrn_radiation_wavelength 0.71075
_diffrn_reflns_av_R_equivalents 0.0430
_diffrn_reflns_av_sigmaI/netI 0.0195
_diffrn_reflns_limit_h_max 15
_diffrn_reflns_limit_h_min -15
_diffrn_reflns_limit_k_max 11
_diffrn_reflns_limit_k_min -15
_diffrn_reflns_limit_l_max 47
_diffrn_reflns_limit_l_min -47
_diffrn_reflns_number 15204
_diffrn_reflns_theta_full 25.00
_diffrn_reflns_theta_max 25.00
_diffrn_reflns_theta_min 2.73
_diffrn_source 'Rotating Anode'
_diffrn_source_current 24.0
_diffrn_source_power 1.2
_diffrn_source_voltage 50.0
_exptl_absorpt_coefficient_mu 2.214
_exptl_absorpt_correction_T_max 1.000
_exptl_absorpt_correction_T_min 0.788
_exptl_absorpt_correction_type multi-scan
_exptl_crystal_colour pink
_exptl_crystal_density_diffrn 1.932
_exptl_crystal_density_method 'not measured'
_exptl_crystal_description prism
_exptl_crystal_F_000 3431
_exptl_crystal_size_max 0.20
_exptl_crystal_size_mid 0.15
_exptl_crystal_size_min 0.10
_refine_diff_density_max 1.154
_refine_diff_density_min -0.701
_refine_diff_density_rms 0.116
_refine_ls_extinction_method none
_refine_ls_goodness_of_fit_ref 1.119
_refine_ls_hydrogen_treatment mixed
_refine_ls_matrix_type full
_refine_ls_number_parameters 137
_refine_ls_number_reflns 1302
_refine_ls_number_restraints 0
_refine_ls_restrained_S_all 1.119
_refine_ls_R_factor_all 0.0426
_refine_ls_R_factor_gt 0.0411
_refine_ls_shift/su_max 0.005
_refine_ls_shift/su_mean 0.000
_refine_ls_structure_factor_coef Fsqd
_refine_ls_weighting_details 'calc w=1/[\s^2^(Fo^2^)+(0.0595P)^2^+49.3954P] where P=(Fo^2^+2Fc^2^)/3'
_refine_ls_weighting_scheme calc
_refine_ls_wR_factor_gt 0.1080
_refine_ls_wR_factor_ref 0.1094
_reflns_number_gt 1265
_reflns_number_total 1302
_reflns_threshold_expression >2sigma(I)
_cod_data_source_file c2cc37593a.txt
_cod_data_source_block 1
_cod_depositor_comments
;
The following automatic conversions were performed:

'_symmetry_cell_setting' value 'Trigonal' changed to 'trigonal'
according to
/usr/data/users/saulius/automatic-downloads/retrospective/RSC/lib/dictionaries/cif_core.dic
dictionary named 'cif_core.dic' version 2.4.2 from
2011-04-26.

'_exptl_absorpt_correction_type' value 'Multi-scan'
changed to 'multi-scan' according to
/usr/data/users/saulius/automatic-downloads/retrospective/RSC/lib/dictionaries/cif_core.dic
dictionary named 'cif_core.dic' version 2.4.2 from 2011-04-26.

Automatic conversion script
Id: cif_fix_values 2281 2013-09-26 08:29:07Z andrius 
;
_cod_original_sg_symbol_H-M R-3m
_cod_database_code 7108779

loop_
_symmetry_equiv_pos_as_xyz
'x, y, z'
'-y, x-y, z'
'-x+y, -x, z'
'y, x, -z'
'-x, -x+y, -z'
'x-y, -y, -z'
'x+2/3, y+1/3, z+1/3'
'-y+2/3, x-y+1/3, z+1/3'
'-x+y+2/3, -x+1/3, z+1/3'
'y+2/3, x+1/3, -z+1/3'
'-x+2/3, -x+y+1/3, -z+1/3'
'x-y+2/3, -y+1/3, -z+1/3'
'x+1/3, y+2/3, z+2/3'
'-y+1/3, x-y+2/3, z+2/3'
'-x+y+1/3, -x+2/3, z+2/3'
'y+1/3, x+2/3, -z+2/3'
'-x+1/3, -x+y+2/3, -z+2/3'
'x-y+1/3, -y+2/3, -z+2/3'
'-x, -y, -z'
'y, -x+y, -z'
'x-y, x, -z'
'-y, -x, z'
'x, x-y, z'
'-x+y, y, z'
'-x+2/3, -y+1/3, -z+1/3'
'y+2/3, -x+y+1/3, -z+1/3'
'x-y+2/3, x+1/3, -z+1/3'
'-y+2/3, -x+1/3, z+1/3'
'x+2/3, x-y+1/3, z+1/3'
'-x+y+2/3, y+1/3, z+1/3'
'-x+1/3, -y+2/3, -z+2/3'
'y+1/3, -x+y+2/3, -z+2/3'
'x-y+1/3, x+2/3, -z+2/3'
'-y+1/3, -x+2/3, z+2/3'
'x+1/3, x-y+2/3, z+2/3'
'-x+y+1/3, y+2/3, z+2/3'

loop_
_atom_site_label
_atom_site_type_symbol
_atom_site_fract_x
_atom_site_fract_y
_atom_site_fract_z
_atom_site_U_iso_or_equiv
_atom_site_adp_type
_atom_site_occupancy
_atom_site_symmetry_multiplicity
_atom_site_calc_flag
_atom_site_refinement_flags
C1 C 0.9359(4) 0.8717(8) 0.16075(18) 0.059(2) Uani 1 2 d S
H1A H 0.8650 0.8248 0.1478 0.088 Uiso 0.50 1 calc PR
H1B H 0.9147 0.8710 0.1838 0.088 Uiso 0.50 1 calc PR
H1C H 0.9876 0.8389 0.1588 0.088 Uiso 0.50 1 calc PR
C2 C 1.0000 1.0000 0.1478(2) 0.035(3) Uani 1 6 d S
C3 C 1.0000 1.0000 0.1099(3) 0.033(2) Uani 1 6 d S
C10 C 0.5506(4) 1.2753(2) 0.08116(11) 0.0137(10) Uani 1 2 d S
C11 C 0.3674(3) 1.0871(3) 0.09029(8) 0.0170(7) Uani 1 1 d .
H11A H 0.2856 1.0626 0.0961 0.014(9) Uiso 1 1 calc R
H11B H 0.4045 1.0764 0.1101 0.014(10) Uiso 1 1 calc R
C13 C 0.3653(3) 1.0034(3) 0.06332(8) 0.0154(7) Uani 1 1 d .
Co1 Co 0.25345(3) 0.74655(3) 0.040596(15) 0.0131(2) Uani 1 2 d S
Co2 Co 0.5000 1.0000 0.0000 0.0118(3) Uani 1 4 d S
Co3 Co 0.0000 0.0000 0.0000 0.0134(4) Uani 1 12 d S
N1 N 0.60490(18) 1.39510(18) 0.08104(10) 0.0142(8) Uani 1 2 d S
N2 N 0.4288(4) 1.21440(18) 0.08229(10) 0.0150(9) Uani 1 2 d S
Na1 Na 0.3333 0.6667 0.1667 0.0563(19) Uani 1 12 d S
O1 O 0.3333 0.6667 0.06627(16) 0.0134(12) Uani 1 6 d S
O2 O 0.41106(15) 0.8221(3) 0.01184(10) 0.0129(7) Uani 1 2 d S
O3 O 0.4022(2) 1.0418(2) 0.03428(6) 0.0158(5) Uani 1 1 d .
O5 O 0.3224(2) 0.8965(2) 0.07256(6) 0.0206(6) Uani 1 1 d .
O7 O 0.9599(6) 0.9199(11) 0.0912(3) 0.035(3) Uani 0.33 2 d SP
O8 O 1.0578(6) 1.1156(12) 0.0990(3) 0.032(3) Uani 0.33 2 d SP
O1W O 0.0265(4) 0.1393(4) 0.03206(12) 0.0197(10) Uani 0.50 1 d P
O2W O 0.4217(4) 0.8434(7) 0.13187(19) 0.099(3) Uani 1 2 d S
O3W O 0.17961(15) 0.82039(15) 0.00693(8) 0.0153(7) Uani 1 2 d S
O4W O 0.1732(7) 0.3464(14) 0.1350(3) 0.053(4) Uani 0.33 2 d SP
H2 H 0.400(2) 0.800(5) -0.0034(14) 0.004(15) Uiso 1 2 d S
H1 H 0.3333 0.6667 0.084(3) 0.01(3) Uiso 1 6 d S

loop_
_atom_site_aniso_label
_atom_site_aniso_U_11
_atom_site_aniso_U_22
_atom_site_aniso_U_33
_atom_site_aniso_U_23
_atom_site_aniso_U_13
_atom_site_aniso_U_12
C1 0.079(5) 0.058(5) 0.031(4) 0.014(4) 0.0070(18) 0.029(3)
C2 0.048(4) 0.048(4) 0.008(4) 0.000 0.000 0.024(2)
C3 0.041(4) 0.041(4) 0.016(5) 0.000 0.000 0.0205(19)
C10 0.016(2) 0.0173(18) 0.007(2) -0.0009(9) -0.0017(18) 0.0080(12)
C11 0.0178(18) 0.0171(18) 0.0152(16) 0.0015(14) 0.0029(14) 0.0081(15)
C13 0.0126(16) 0.0175(18) 0.0167(17) -0.0016(14) -0.0019(13) 0.0079(14)
Co1 0.0132(3) 0.0132(3) 0.0133(4) -0.00063(12) 0.00063(12) 0.0069(3)
Co2 0.0125(4) 0.0118(5) 0.0107(5) 0.0007(3) 0.00035(16) 0.0059(2)
Co3 0.0148(5) 0.0148(5) 0.0106(8) 0.000 0.000 0.0074(3)
N1 0.0155(15) 0.0155(15) 0.0120(19) 0.0010(8) -0.0010(8) 0.0079(18)
N2 0.015(2) 0.0146(15) 0.0158(19) 0.0006(8) 0.0013(16) 0.0073(11)
Na1 0.065(3) 0.065(3) 0.039(4) 0.000 0.000 0.0325(15)
O1 0.015(2) 0.015(2) 0.010(3) 0.000 0.000 0.0076(10)
O2 0.0133(13) 0.0138(18) 0.0116(18) -0.0033(15) -0.0017(7) 0.0069(9)
O3 0.0181(13) 0.0170(13) 0.0126(11) 0.0008(10) 0.0020(10) 0.0090(11)
O5 0.0281(15) 0.0156(13) 0.0176(12) -0.0004(10) 0.0026(11) 0.0105(11)
O7 0.056(7) 0.032(7) 0.010(5) 0.000(5) 0.000(3) 0.016(4)
O8 0.039(6) 0.027(7) 0.027(6) -0.004(6) -0.002(3) 0.014(3)
O1W 0.025(2) 0.017(2) 0.017(2) -0.002(2) 0.001(2) 0.010(2)
O2W 0.125(5) 0.085(5) 0.073(5) 0.026(4) 0.013(2) 0.042(3)
O3W 0.0149(13) 0.0149(13) 0.0179(17) 0.0003(7) -0.0003(7) 0.0087(15)
O4W 0.079(9) 0.063(10) 0.012(6) 0.007(6) 0.004(3) 0.032(5)

loop_
_atom_type_symbol
_atom_type_description
_atom_type_scat_dispersion_real
_atom_type_scat_dispersion_imag
_atom_type_scat_source
C C 0.0033 0.0016 'International Tables Vol C Tables 4.2.6.8 and 6.1.1.4'
H H 0.0000 0.0000 'International Tables Vol C Tables 4.2.6.8 and 6.1.1.4'
Co Co 0.3494 0.9721 'International Tables Vol C Tables 4.2.6.8 and 6.1.1.4'
N N 0.0061 0.0033 'International Tables Vol C Tables 4.2.6.8 and 6.1.1.4'
Na Na 0.0362 0.0249 'International Tables Vol C Tables 4.2.6.8 and 6.1.1.4'
O O 0.0106 0.0060 'International Tables Vol C Tables 4.2.6.8 and 6.1.1.4'

loop_
_geom_angle_atom_site_label_1
_geom_angle_atom_site_label_2
_geom_angle_atom_site_label_3
_geom_angle
_geom_angle_site_symmetry_1
_geom_angle_site_symmetry_3
C2 C1 H1A 109.5 . .
C2 C1 H1B 109.5 . .
H1A C1 H1B 109.5 . .
C2 C1 H1C 109.5 . .
H1A C1 H1C 109.5 . .
H1B C1 H1C 109.5 . .
C3 C2 C1 109.8(4) . .
C3 C2 C1 109.8(4) . 2_765
C1 C2 C1 109.2(4) . 2_765
C3 C2 C1 109.8(4) . 3_675
C1 C2 C1 109.2(4) . 3_675
C1 C2 C1 109.2(4) 2_765 3_675
O7 C3 O7 83.5(10) . 2_765
O7 C3 O7 83.5(10) . 3_675
O7 C3 O7 83.4(10) 2_765 3_675
O7 C3 O8 55.4(4) . 2_765
O7 C3 O8 121.6(11) 2_765 2_765
O7 C3 O8 55.4(4) 3_675 2_765
O7 C3 O8 55.4(4) . 3_675
O7 C3 O8 55.4(4) 2_765 3_675
O7 C3 O8 121.6(11) 3_675 3_675
O8 C3 O8 110.3(6) 2_765 3_675
O7 C3 O8 121.6(11) . .
O7 C3 O8 55.4(4) 2_765 .
O7 C3 O8 55.4(4) 3_675 .
O8 C3 O8 110.3(6) 2_765 .
O8 C3 O8 110.3(6) 3_675 .
O7 C3 C2 129.8(7) . .
O7 C3 C2 129.8(7) 2_765 .
O7 C3 C2 129.8(7) 3_675 .
O8 C3 C2 108.6(7) 2_765 .
O8 C3 C2 108.6(7) 3_675 .
O8 C3 C2 108.6(7) . .
N1 C10 N1 126.2(5) 2_775 .
N1 C10 N2 116.9(2) 2_775 .
N1 C10 N2 116.9(2) . .
N2 C11 C13 117.1(3) . .
N2 C11 H11A 108.0 . .
C13 C11 H11A 108.0 . .
N2 C11 H11B 108.0 . .
C13 C11 H11B 108.0 . .
H11A C11 H11B 107.3 . .
O3 C13 O5 125.1(3) . .
O3 C13 C11 120.2(3) . .
O5 C13 C11 114.6(3) . .
O1 Co1 O2 83.78(13) . 2_665
O1 Co1 O2 83.78(13) . .
O2 Co1 O2 91.5(2) 2_665 .
O1 Co1 O5 94.21(14) . 22_665
O2 Co1 O5 92.08(12) 2_665 22_665
O2 Co1 O5 175.70(12) . 22_665
O1 Co1 O5 94.21(14) . .
O2 Co1 O5 175.70(12) 2_665 .
O2 Co1 O5 92.08(12) . .
O5 Co1 O5 84.26(14) 22_665 .
O1 Co1 O3W 170.71(19) . .
O2 Co1 O3W 89.75(10) 2_665 .
O2 Co1 O3W 89.75(10) . .
O5 Co1 O3W 92.67(10) 22_665 .
O5 Co1 O3W 92.67(10) . .
O2 Co2 O2 180.0 . 19_675
O2 Co2 O3 93.84(10) . 24
O2 Co2 O3 86.17(10) 19_675 24
O2 Co2 O3 86.16(10) . 6_675
O2 Co2 O3 93.83(10) 19_675 6_675
O3 Co2 O3 180.00(9) 24 6_675
O2 Co2 O3 86.16(10) . 19_675
O2 Co2 O3 93.83(10) 19_675 19_675
O3 Co2 O3 86.50(13) 24 19_675
O3 Co2 O3 93.50(13) 6_675 19_675
O2 Co2 O3 93.84(10) . .
O2 Co2 O3 86.17(10) 19_675 .
O3 Co2 O3 93.50(13) 24 .
O3 Co2 O3 86.50(13) 6_675 .
O3 Co2 O3 180.0 19_675 .
O1W Co3 O1W 30.9(3) . 24
O1W Co3 O1W 149.1(3) . 6
O1W Co3 O1W 180.0(3) 24 6
O1W Co3 O1W 179.998(1) . 19
O1W Co3 O1W 149.1(3) 24 19
O1W Co3 O1W 30.9(3) 6 19
O1W Co3 O1W 93.42(19) . 21
O1W Co3 O1W 118.4(3) 24 21
O1W Co3 O1W 61.6(3) 6 21
O1W Co3 O1W 86.58(19) 19 21
O1W Co3 O1W 86.58(19) . 3
O1W Co3 O1W 61.6(3) 24 3
O1W Co3 O1W 118.4(3) 6 3
O1W Co3 O1W 93.42(19) 19 3
O1W Co3 O1W 180.0(3) 21 3
O1W Co3 O1W 93.42(19) . 20
O1W Co3 O1W 77.7(3) 24 20
O1W Co3 O1W 102.3(3) 6 20
O1W Co3 O1W 86.58(19) 19 20
O1W Co3 O1W 86.58(19) 21 20
O1W Co3 O1W 93.42(19) 3 20
O1W Co3 O1W 86.58(19) . 2
O1W Co3 O1W 102.3(3) 24 2
O1W Co3 O1W 77.7(3) 6 2
O1W Co3 O1W 93.42(19) 19 2
O1W Co3 O1W 93.42(19) 21 2
O1W Co3 O1W 86.58(19) 3 2
O1W Co3 O1W 180.0(5) 20 2
O1W Co3 O1W 118.4(3) . 4
O1W Co3 O1W 93.42(19) 24 4
O1W Co3 O1W 86.58(19) 6 4
O1W Co3 O1W 61.6(3) 19 4
O1W Co3 O1W 102.3(3) 21 4
O1W Co3 O1W 77.7(3) 3 4
O1W Co3 O1W 30.9(3) 20 4
O1W Co3 O1W 149.1(3) 2 4
O1W Co3 O1W 77.7(3) . 5
O1W Co3 O1W 93.42(19) 24 5
O1W Co3 O1W 86.58(19) 6 5
O1W Co3 O1W 102.3(3) 19 5
O1W Co3 O1W 30.9(3) 21 5
O1W Co3 O1W 149.1(3) 3 5
O1W Co3 O1W 61.6(3) 20 5
O1W Co3 O1W 118.4(3) 2 5
O1W Co3 O1W 86.58(19) 4 5
O1W Co3 O1W 102.3(3) . 23
O1W Co3 O1W 86.58(19) 24 23
O1W Co3 O1W 93.42(19) 6 23
O1W Co3 O1W 77.7(3) 19 23
O1W Co3 O1W 149.1(3) 21 23
O1W Co3 O1W 30.9(3) 3 23
O1W Co3 O1W 118.4(3) 20 23
O1W Co3 O1W 61.6(3) 2 23
O1W Co3 O1W 93.42(19) 4 23
O1W Co3 O1W 180.0(3) 5 23
O1W Co3 O1W 61.6(3) . 22
O1W Co3 O1W 86.58(19) 24 22
O1W Co3 O1W 93.42(19) 6 22
O1W Co3 O1W 118.4(3) 19 22
O1W Co3 O1W 77.7(3) 21 22
O1W Co3 O1W 102.3(3) 3 22
O1W Co3 O1W 149.1(3) 20 22
O1W Co3 O1W 30.9(3) 2 22
O1W Co3 O1W 180.0(3) 4 22
O1W Co3 O1W 93.42(19) 5 22
O1W Co3 O1W 86.58(19) 23 22
C10 N1 C10 113.8(5) 3_575 .
C10 N2 C11 118.5(2) . 23_575
C10 N2 C11 118.5(2) . .
C11 N2 C11 117.5(4) 23_575 .
Co1 O1 Co1 97.5(2) . 2_665
Co1 O1 Co1 97.5(2) . 3_565
Co1 O1 Co1 97.5(2) 2_665 3_565
Co1 O1 H1 119.78(16) . .
Co1 O1 H1 119.78(16) 2_665 .
Co1 O1 H1 119.78(15) 3_565 .
Co2 O2 Co1 121.11(12) . .
Co2 O2 Co1 121.11(12) . 3_565
Co1 O2 Co1 94.80(15) . 3_565
Co2 O2 H2 99(5) . .
Co1 O2 H2 111(3) . .
Co1 O2 H2 110(3) 3_565 .
C13 O3 Co2 130.8(2) . .
C13 O5 Co1 125.7(2) . .
C3 O7 O8 70.8(8) . 3_675
C3 O7 O8 70.8(8) . 2_765
O8 O7 O8 140.8(16) 3_675 2_765
C3 O7 O7 48.3(5) . 2_765
O8 O7 O7 49.2(7) 3_675 2_765
O8 O7 O7 106.8(8) 2_765 2_765
C3 O7 O7 48.3(5) . 3_675
O8 O7 O7 106.8(8) 3_675 3_675
O8 O7 O7 49.2(7) 2_765 3_675
O7 O7 O7 60.0 2_765 3_675
O7 O8 O7 81.5(15) 2_765 3_675
O7 O8 C3 53.8(8) 2_765 .
O7 O8 C3 53.8(8) 3_675 .
O1W O1W Co3 74.54(14) 24 .

loop_
_geom_bond_atom_site_label_1
_geom_bond_atom_site_label_2
_geom_bond_distance
_geom_bond_site_symmetry_2
C1 C2 1.528(9) .
C1 H1A 0.9600 .
C1 H1B 0.9600 .
C1 H1C 0.9600 .
C2 C3 1.513(13) .
C2 C1 1.528(9) 2_765
C2 C1 1.528(9) 3_675
C3 O7 1.169(14) .
C3 O7 1.169(14) 2_765
C3 O7 1.169(14) 3_675
C3 O8 1.368(13) 2_765
C3 O8 1.368(13) 3_675
C3 O8 1.368(13) .
C10 N1 1.345(3) 2_775
C10 N1 1.345(3) .
C10 N2 1.367(7) .
C11 N2 1.463(4) .
C11 C13 1.518(5) .
C11 H11A 0.9700 .
C11 H11B 0.9700 .
C13 O3 1.258(4) .
C13 O5 1.261(4) .
Co1 O1 2.064(3) .
Co1 O2 2.108(2) 2_665
Co1 O2 2.108(2) .
Co1 O5 2.113(2) 22_665
Co1 O5 2.113(2) .
Co1 O3W 2.133(3) .
Co2 O2 2.050(3) .
Co2 O2 2.050(3) 19_675
Co2 O3 2.111(2) 24
Co2 O3 2.111(2) 6_675
Co2 O3 2.111(2) 19_675
Co2 O3 2.111(2) .
Co3 O1W 2.095(5) .
Co3 O1W 2.095(5) 24
Co3 O1W 2.095(5) 6
Co3 O1W 2.095(5) 19
Co3 O1W 2.095(5) 21
Co3 O1W 2.095(5) 3
Co3 O1W 2.095(5) 20
Co3 O1W 2.095(5) 2
Co3 O1W 2.095(5) 4
Co3 O1W 2.095(5) 5
Co3 O1W 2.095(5) 23
Co3 O1W 2.095(5) 22
N1 C10 1.345(3) 3_575
N2 C11 1.463(4) 23_575
O1 Co1 2.064(3) 2_665
O1 Co1 2.064(3) 3_565
O1 H1 0.71(10) .
O2 Co1 2.108(2) 3_565
O2 H2 0.66(5) .
O7 O8 1.192(10) 3_675
O7 O8 1.192(10) 2_765
O7 O7 1.56(2) 2_765
O7 O7 1.56(2) 3_675
O8 O7 1.192(10) 2_765
O8 O7 1.192(10) 3_675
O1W O1W 1.118(10) 24

loop_
_geom_torsion_atom_site_label_1
_geom_torsion_atom_site_label_2
_geom_torsion_atom_site_label_3
_geom_torsion_atom_site_label_4
_geom_torsion
_geom_torsion_site_symmetry_1
_geom_torsion_site_symmetry_4
C1 C2 C3 O7 0.000(2) . .
C1 C2 C3 O7 120.002(2) 2_765 .
C1 C2 C3 O7 -119.998(2) 3_675 .
C1 C2 C3 O7 -120.003(2) . 2_765
C1 C2 C3 O7 -0.002(2) 2_765 2_765
C1 C2 C3 O7 119.998(2) 3_675 2_765
C1 C2 C3 O7 120.000(2) . 3_675
C1 C2 C3 O7 -119.998(2) 2_765 3_675
C1 C2 C3 O7 0.002(2) 3_675 3_675
C1 C2 C3 O8 60.0 . 2_765
C1 C2 C3 O8 180.0 2_765 2_765
C1 C2 C3 O8 -59.996(1) 3_675 2_765
C1 C2 C3 O8 -59.998(2) . 3_675
C1 C2 C3 O8 60.004(1) 2_765 3_675
C1 C2 C3 O8 180.004(1) 3_675 3_675
C1 C2 C3 O8 180.000(3) . .
C1 C2 C3 O8 -59.998(3) 2_765 .
C1 C2 C3 O8 60.002(3) 3_675 .
N2 C11 C13 O3 -8.4(5) . .
N2 C11 C13 O5 173.0(3) . .
N1 C10 N1 C10 -0.7(9) 2_775 3_575
N2 C10 N1 C10 177.7(3) . 3_575
N1 C10 N2 C11 165.9(4) 2_775 23_575
N1 C10 N2 C11 -12.6(6) . 23_575
N1 C10 N2 C11 12.6(6) 2_775 .
N1 C10 N2 C11 -165.9(4) . .
C13 C11 N2 C10 -73.3(5) . .
C13 C11 N2 C11 133.1(3) . 23_575
O2 Co1 O1 Co1 -3.21(16) 2_665 2_665
O2 Co1 O1 Co1 -95.38(18) . 2_665
O5 Co1 O1 Co1 88.43(16) 22_665 2_665
O5 Co1 O1 Co1 172.97(15) . 2_665
O3W Co1 O1 Co1 -49.30(14) . 2_665
O2 Co1 O1 Co1 95.39(18) 2_665 3_565
O2 Co1 O1 Co1 3.21(16) . 3_565
O5 Co1 O1 Co1 -172.97(15) 22_665 3_565
O5 Co1 O1 Co1 -88.43(16) . 3_565
O3W Co1 O1 Co1 49.30(14) . 3_565
O2 Co2 O2 Co1 -118.2(3) 19_675 .
O3 Co2 O2 Co1 106.17(17) 24 .
O3 Co2 O2 Co1 -73.83(17) 6_675 .
O3 Co2 O2 Co1 -167.60(18) 19_675 .
O3 Co2 O2 Co1 12.40(18) . .
O2 Co2 O2 Co1 123.3(2) 19_675 3_565
O3 Co2 O2 Co1 -12.40(18) 24 3_565
O3 Co2 O2 Co1 167.60(18) 6_675 3_565
O3 Co2 O2 Co1 73.83(17) 19_675 3_565
O3 Co2 O2 Co1 -106.17(17) . 3_565
O1 Co1 O2 Co2 -134.1(2) . .
O2 Co1 O2 Co2 142.28(12) 2_665 .
O5 Co1 O2 Co2 -71.8(15) 22_665 .
O5 Co1 O2 Co2 -40.13(18) . .
O3W Co1 O2 Co2 52.54(18) . .
O1 Co1 O2 Co1 -3.13(15) . 3_565
O2 Co1 O2 Co1 -86.70(15) 2_665 3_565
O5 Co1 O2 Co1 59.2(15) 22_665 3_565
O5 Co1 O2 Co1 90.88(13) . 3_565
O3W Co1 O2 Co1 -176.45(13) . 3_565
O5 C13 O3 Co2 -39.6(5) . .
C11 C13 O3 Co2 141.9(3) . .
O2 Co2 O3 C13 38.6(3) . .
O2 Co2 O3 C13 -141.4(3) 19_675 .
O3 Co2 O3 C13 -55.4(3) 24 .
O3 Co2 O3 C13 124.6(3) 6_675 .
O3 Co2 O3 C13 -19.3(9) 19_675 .
O3 C13 O5 Co1 -19.3(5) . .
C11 C13 O5 Co1 159.2(2) . .
O1 Co1 O5 C13 137.4(3) . .
O2 Co1 O5 C13 -160.7(14) 2_665 .
O2 Co1 O5 C13 53.5(3) . .
O5 Co1 O5 C13 -128.8(2) 22_665 .
O3W Co1 O5 C13 -36.4(3) . .
O7 C3 O7 O8 52.0(9) 2_765 3_675
O7 C3 O7 O8 136.1(6) 3_675 3_675
O8 C3 O7 O8 -171.9(13) 2_765 3_675
O8 C3 O7 O8 94.0(7) . 3_675
C2 C3 O7 O8 -86.0(7) . 3_675
O7 C3 O7 O8 -136.1(6) 2_765 2_765
O7 C3 O7 O8 -52.0(9) 3_675 2_765
O8 C3 O7 O8 171.9(13) 3_675 2_765
O8 C3 O7 O8 -94.0(7) . 2_765
C2 C3 O7 O8 86.0(7) . 2_765
O7 C3 O7 O7 84.1(8) 3_675 2_765
O8 C3 O7 O7 136.1(6) 2_765 2_765
O8 C3 O7 O7 -52.0(9) 3_675 2_765
O8 C3 O7 O7 42.1(4) . 2_765
C2 C3 O7 O7 -137.9(4) . 2_765
O7 C3 O7 O7 -84.1(8) 2_765 3_675
O8 C3 O7 O7 52.0(9) 2_765 3_675
O8 C3 O7 O7 -136.1(6) 3_675 3_675
O8 C3 O7 O7 -42.1(4) . 3_675
C2 C3 O7 O7 137.9(4) . 3_675
O7 C3 O8 O7 -54.0(8) . 2_765
O7 C3 O8 O7 -108.0(16) 3_675 2_765
O8 C3 O8 O7 -115.1(11) 2_765 2_765
O8 C3 O8 O7 7.1(12) 3_675 2_765
C2 C3 O8 O7 126.0(8) . 2_765
O7 C3 O8 O7 54.0(8) . 3_675
O7 C3 O8 O7 108.0(16) 2_765 3_675
O8 C3 O8 O7 -7.1(12) 2_765 3_675
O8 C3 O8 O7 115.1(11) 3_675 3_675
C2 C3 O8 O7 -126.0(8) . 3_675
O1W Co3 O1W O1W 180.0 6 24
O1W Co3 O1W O1W -107.0(2) 19 24
O1W Co3 O1W O1W -145.72(12) 21 24
O1W Co3 O1W O1W 34.28(12) 3 24
O1W Co3 O1W O1W -58.94(17) 20 24
O1W Co3 O1W O1W 121.06(17) 2 24
O1W Co3 O1W O1W -39.73(11) 4 24
O1W Co3 O1W O1W -118.92(16) 5 24
O1W Co3 O1W O1W 61.08(16) 23 24
O1W Co3 O1W O1W 140.27(11) 22 24
